data_7232156
loop_
_publ_author_name
'Ng, Chun-Fai'
'Chow, Hak-Fun'
'Mak, Thomas C. W.'

_publ_section_title
;
 Organic molecular tessellations and intertwined double helices assembled
 by halogen bonding
;
_journal_issue 7
_journal_name_full CrystEngComm
_journal_page_first 1130
_journal_paper_doi 10.1039/C8CE02133C
_journal_volume 21
_journal_year 2019
_chemical_formula_sum 'C8 H0 I2 N2'
_chemical_formula_weight 377.90
_space_group_crystal_system monoclinic
_space_group_IT_number 14
_space_group_name_Hall '-P 2ybc'
_space_group_name_H-M_alt 'P 1 21/c 1'
_symmetry_space_group_name_Hall '-P 2ybc'
_symmetry_space_group_name_H-M 'P 1 21/c 1'
_atom_sites_solution_hydrogens geom
_audit_creation_method SHELXL-2017/1
_audit_update_record
;
2018-12-24 deposited with the CCDC.
2019-01-09 downloaded from the CCDC.
;
_cell_angle_alpha 90
_cell_angle_beta 90.3310(10)
_cell_angle_gamma 90
_cell_formula_units_Z 16
_cell_length_a 13.9441(6)
_cell_length_b 35.2209(15)
_cell_length_c 8.2173(3)
_cell_measurement_reflns_used 872
_cell_measurement_temperature 173(2)
_cell_measurement_theta_max 15
_cell_measurement_theta_min 15
_cell_volume 4035.6(3)
_computing_cell_refinement 'BRUKER D8VENTURE DIFFRACTOMETER'
_computing_data_collection 'BRUKER D8VENTURE DIFFRACTOMETER'
_computing_data_reduction 'BRUKER D8VENTURE DIFFRACTOMETER'
_computing_structure_refinement 'SHELXL-2017/1 (Sheldrick, 2017)'
_diffrn_ambient_temperature 173(2)
_diffrn_measured_fraction_theta_full 0.999
_diffrn_measured_fraction_theta_max 0.999
_diffrn_measurement_device_type 'BRUKER D8VENTURE DIFFRACTOMETER'
_diffrn_measurement_method 'PHI & OMEGA SCAN'
_diffrn_radiation_type MoK\a
_diffrn_radiation_wavelength 0.71073
_diffrn_reflns_av_R_equivalents 0.0319
_diffrn_reflns_av_unetI/netI 0.0155
_diffrn_reflns_Laue_measured_fraction_full 0.999
_diffrn_reflns_Laue_measured_fraction_max 0.999
_diffrn_reflns_limit_h_max 16
_diffrn_reflns_limit_h_min -16
_diffrn_reflns_limit_k_max 42
_diffrn_reflns_limit_k_min -42
_diffrn_reflns_limit_l_max 9
_diffrn_reflns_limit_l_min -9
_diffrn_reflns_number 79182
_diffrn_reflns_point_group_measured_fraction_full 0.999
_diffrn_reflns_point_group_measured_fraction_max 0.999
_diffrn_reflns_theta_full 25.242
_diffrn_reflns_theta_max 25.249
_diffrn_reflns_theta_min 2.313
_exptl_absorpt_coefficient_mu 6.181
_exptl_absorpt_correction_T_max 0.7456
_exptl_absorpt_correction_T_min 0.4264
_exptl_absorpt_correction_type multi-scan
_exptl_crystal_colour colourless
_exptl_crystal_density_diffrn 2.488
_exptl_crystal_description needle
_exptl_crystal_F_000 2688
_exptl_crystal_recrystallization_method 'Re-crystallisation from solvent: chloroform'
_exptl_crystal_size_max 0.300
_exptl_crystal_size_mid 0.200
_exptl_crystal_size_min 0.200
_refine_diff_density_max 2.388
_refine_diff_density_min -1.958
_refine_diff_density_rms 0.146
_refine_ls_extinction_method none
_refine_ls_goodness_of_fit_ref 1.107
_refine_ls_hydrogen_treatment constr
_refine_ls_matrix_type full
_refine_ls_number_parameters 443
_refine_ls_number_reflns 7304
_refine_ls_number_restraints 1
_refine_ls_restrained_S_all 1.113
_refine_ls_R_factor_all 0.0401
_refine_ls_R_factor_gt 0.0354
_refine_ls_shift/su_max 0.076
_refine_ls_shift/su_mean 0.002
_refine_ls_structure_factor_coef Fsqd
_refine_ls_weighting_details 'w=1/[\s^2^(Fo^2^)+(0.0293P)^2^+34.3665P] where P=(Fo^2^+2Fc^2^)/3'
_refine_ls_weighting_scheme calc
_refine_ls_wR_factor_gt 0.0830
_refine_ls_wR_factor_ref 0.0856
_reflns_Friedel_coverage 0.000
_reflns_number_gt 6645
_reflns_number_total 7304
_reflns_threshold_expression 'I > 2\s(I)'
_cod_data_source_file c8ce02133c2.cif
_cod_data_source_block L2c
_cod_depositor_comments 'Adding full bibliography for 7232153--7232157.cif.'
_cod_database_code 7232156
_shelx_shelxl_version_number 2017/1
_shelx_space_group_comment
;
The symmetry employed for this shelxl refinement is uniquely defined
by the following loop, which should always be used as a source of
symmetry information in preference to the above space-group names.
They are only intended as comments.
;
_shelx_estimated_absorpt_t_min 0.259
_shelx_estimated_absorpt_t_max 0.371

loop_
_space_group_symop_operation_xyz
'x, y, z'
'-x, y+1/2, -z+1/2'
'-x, -y, -z'
'x, -y-1/2, z-1/2'

loop_
_atom_site_label
_atom_site_type_symbol
_atom_site_fract_x
_atom_site_fract_y
_atom_site_fract_z
_atom_site_U_iso_or_equiv
_atom_site_adp_type
_atom_site_occupancy
_atom_site_site_symmetry_order
_atom_site_calc_flag
_atom_site_refinement_flags_posn
_atom_site_refinement_flags_adp
_atom_site_refinement_flags_occupancy
_atom_site_disorder_assembly
_atom_site_disorder_group
I1 I 1.20119(3) -0.00578(2) 0.93570(5) 0.03534(12) Uani 1 1 d . . . . .
N1 N 0.0772(4) 0.25292(16) 0.3801(7) 0.0323(12) Uani 1 1 d . . . . .
I6 I 0.63907(3) 0.14269(2) 0.35946(6) 0.03855(12) Uani 1 1 d . . . . .
N6 N 0.4702(4) 0.02370(18) 0.6650(8) 0.0417(15) Uani 1 1 d . . . . .
N5 N 0.6266(4) 0.01497(15) 0.8765(6) 0.0273(11) Uani 1 1 d . . . . .
C38 C 0.7882(4) 0.03171(17) 0.5240(7) 0.0236(12) Uani 1 1 d . . . . .
C39 C 0.7429(5) 0.06559(19) 0.4641(8) 0.0299(14) Uani 1 1 d . . . . .
C40 C 0.7032(5) 0.09338(19) 0.4191(9) 0.0337(15) Uani 1 1 d . . . . .
C42 C 0.7441(5) -0.00324(19) 0.5051(8) 0.0312(14) Uani 1 1 d . . . . .
H42 H 0.683173 -0.004383 0.452955 0.037 Uiso 1 1 calc R U . . .
C43 C 0.9135(4) 0.00291(18) 0.6537(7) 0.0260(13) Uani 1 1 d . . . . .
C63 C 0.8676(5) -0.03189(19) 0.6328(8) 0.0342(15) Uani 1 1 d . . . . .
H63 H 0.897516 -0.054130 0.674367 0.041 Uiso 1 1 calc R U . . .
C64 C 1.0042(5) 0.0039(2) 0.7371(8) 0.0347(15) Uani 1 1 d . . . . .
C65 C 1.0764(5) 0.0001(2) 0.8107(8) 0.0350(15) Uani 1 1 d . . . . .
I3 I 0.30147(3) 0.10749(2) 0.46895(6) 0.03345(11) Uani 1 1 d . . . . .
N3 N 0.4603(4) 0.28874(15) 0.3665(7) 0.0322(12) Uani 1 1 d . . . . .
I7 I 0.88893(3) 0.24797(2) 0.03423(5) 0.03201(11) Uani 1 1 d . . . . .
N7 N 0.7841(4) -0.03519(16) 0.5575(7) 0.0353(13) Uani 1 1 d . . . . .
C1 C 0.7563(5) 0.24819(19) 0.1293(8) 0.0315(14) Uani 1 1 d . . . . .
C2 C 0.6791(5) 0.24774(18) 0.1868(8) 0.0313(14) Uani 1 1 d . . . . .
N2 N 0.2348(4) 0.2483(2) 0.1740(8) 0.0480(17) Uani 1 1 d . . . . .
C76 C 0.0705(8) 0.3516(2) 0.4314(11) 0.060(2) Uani 1 1 d D . . . .
I12 I 0.02664(17) 0.40419(7) 0.5112(3) 0.0558(13) Uani 0.470(13) 1 d D . P A 1
I12A I 0.0639(12) 0.40347(10) 0.4891(8) 0.209(3) Uani 0.530(13) 1 d D . P A 2
C3 C 0.5864(4) 0.24972(18) 0.2638(8) 0.0264(13) Uani 1 1 d . . . . .
C4 C 0.5438(5) 0.28483(19) 0.2878(8) 0.0330(15) Uani 1 1 d . . . . .
H4 H 0.574777 0.306869 0.247120 0.040 Uiso 1 1 calc R U . . .
N4 N 0.5438(3) 0.21753(14) 0.3092(6) 0.0254(11) Uani 1 1 d . . . . .
C6 C 0.4186(4) 0.25664(18) 0.4145(8) 0.0272(13) Uani 1 1 d . . . . .
H6 H 0.359548 0.258025 0.471281 0.033 Uiso 1 1 calc R U . . .
C7 C 0.4585(4) 0.22123(17) 0.3843(8) 0.0261(13) Uani 1 1 d . . . . .
C55 C 0.3668(5) 0.15826(18) 0.4534(8) 0.0303(14) Uani 1 1 d . . . . .
C56 C 0.4089(4) 0.18710(18) 0.4269(8) 0.0305(14) Uani 1 1 d . . . . .
I8 I 0.58496(3) -0.13664(2) 1.03473(6) 0.03723(12) Uani 1 1 d . . . . .
N8 N 0.8742(4) 0.03527(14) 0.5987(6) 0.0258(11) Uani 1 1 d . . . . .
I14 I 0.78400(5) 0.15619(2) 0.90276(8) 0.05930(17) Uani 1 1 d . . . . .
C66 C 0.5872(5) -0.05112(19) 0.9075(8) 0.0334(15) Uani 1 1 d . . . . .
C67 C 0.5908(5) -0.0824(2) 0.9565(8) 0.0377(16) Uani 1 1 d . . . . .
C68 C 0.4914(5) -0.0095(2) 0.7325(9) 0.0378(16) Uani 1 1 d . . . . .
H68 H 0.452225 -0.030842 0.708260 0.045 Uiso 1 1 calc R U . . .
C70 C 0.5268(5) 0.0527(2) 0.7010(8) 0.0335(15) Uani 1 1 d . . . . .
H70 H 0.514354 0.076769 0.653381 0.040 Uiso 1 1 calc R U . . .
C71 C 0.6051(4) 0.04857(18) 0.8085(8) 0.0269(13) Uani 1 1 d . . . . .
C72 C 0.6634(5) 0.08071(19) 0.8466(8) 0.0327(15) Uani 1 1 d . . . . .
C73 C 0.7076(5) 0.1088(2) 0.8684(9) 0.0396(17) Uani 1 1 d . . . . .
C79 C 0.5693(5) -0.01411(18) 0.8378(8) 0.0293(14) Uani 1 1 d . . . . .
I11 I -0.03309(4) 0.10988(2) 0.52000(6) 0.04362(13) Uani 1 1 d . . . . .
C18 C 0.0309(5) 0.1574(2) 0.4381(10) 0.0439(18) Uani 1 1 d . . . . .
C20 C 0.0673(5) 0.1856(2) 0.3894(10) 0.0384(17) Uani 1 1 d . . . . .
C21 C 0.1122(4) 0.21954(19) 0.3326(8) 0.0303(14) Uani 1 1 d . . . . .
C29 C 0.0901(6) 0.3207(2) 0.3833(10) 0.0467(19) Uani 1 1 d . . . . .
C30 C 0.1218(5) 0.2845(2) 0.3270(9) 0.0368(16) Uani 1 1 d . . . . .
C31 C 0.2005(5) 0.2816(2) 0.2226(9) 0.0447(19) Uani 1 1 d . . . . .
H31 H 0.230352 0.304254 0.185401 0.054 Uiso 1 1 calc R U . . .
C32 C 0.1915(5) 0.2175(2) 0.2296(8) 0.0376(16) Uani 1 1 d . . . . .
H32 H 0.215117 0.193263 0.198521 0.045 Uiso 1 1 calc R U . . .

loop_
_atom_site_aniso_label
_atom_site_aniso_U_11
_atom_site_aniso_U_22
_atom_site_aniso_U_33
_atom_site_aniso_U_23
_atom_site_aniso_U_13
_atom_site_aniso_U_12
I1 0.0282(2) 0.0475(3) 0.0303(2) -0.00440(19) -0.00531(17) 0.00690(19)
N1 0.025(3) 0.034(3) 0.038(3) 0.002(2) 0.005(2) -0.003(2)
I6 0.0386(3) 0.0332(2) 0.0438(3) 0.0085(2) 0.0017(2) 0.01395(19)
N6 0.038(3) 0.041(4) 0.046(4) 0.001(3) -0.013(3) 0.000(3)
N5 0.027(3) 0.029(3) 0.026(3) -0.003(2) -0.001(2) -0.001(2)
C38 0.023(3) 0.024(3) 0.024(3) 0.002(2) 0.001(2) 0.003(2)
C39 0.028(3) 0.032(4) 0.030(3) 0.002(3) 0.001(3) 0.002(3)
C40 0.028(3) 0.029(4) 0.044(4) 0.005(3) -0.001(3) 0.007(3)
C42 0.024(3) 0.034(4) 0.036(4) 0.002(3) -0.004(3) -0.002(3)
C43 0.025(3) 0.031(3) 0.021(3) -0.001(3) -0.002(2) 0.003(3)
C63 0.045(4) 0.024(3) 0.034(4) 0.005(3) -0.007(3) 0.006(3)
C64 0.034(4) 0.038(4) 0.032(4) -0.003(3) -0.001(3) 0.006(3)
C65 0.032(4) 0.042(4) 0.031(4) -0.006(3) -0.006(3) 0.008(3)
I3 0.0336(2) 0.0229(2) 0.0439(3) 0.00323(18) 0.00247(19) -0.00489(17)
N3 0.028(3) 0.025(3) 0.044(3) -0.002(2) 0.007(2) 0.002(2)
I7 0.0240(2) 0.0421(3) 0.0300(2) -0.00517(18) 0.00643(16) -0.00681(17)
N7 0.040(3) 0.027(3) 0.039(3) 0.003(2) -0.005(3) -0.007(2)
C1 0.027(4) 0.034(4) 0.033(4) -0.001(3) 0.002(3) -0.005(3)
C2 0.032(4) 0.026(3) 0.036(4) -0.001(3) 0.003(3) -0.001(3)
N2 0.024(3) 0.079(5) 0.041(4) 0.007(3) 0.008(3) 0.000(3)
C76 0.096(7) 0.030(4) 0.053(5) 0.006(4) -0.013(5) -0.003(4)
I12 0.098(3) 0.0308(9) 0.0388(13) -0.0095(6) -0.0202(7) 0.0072(6)
I12A 0.448(8) 0.0419(13) 0.137(3) -0.0274(15) -0.064(4) 0.001(3)
C3 0.019(3) 0.031(3) 0.029(3) 0.002(3) 0.003(2) -0.003(2)
C4 0.032(4) 0.026(3) 0.041(4) 0.000(3) 0.005(3) -0.004(3)
N4 0.020(3) 0.021(3) 0.034(3) 0.000(2) 0.002(2) 0.001(2)
C6 0.021(3) 0.030(3) 0.030(3) -0.001(3) 0.004(2) 0.000(3)
C7 0.022(3) 0.024(3) 0.032(3) 0.004(3) 0.001(3) -0.003(2)
C55 0.026(3) 0.026(3) 0.039(4) -0.001(3) 0.001(3) 0.002(3)
C56 0.024(3) 0.027(3) 0.040(4) 0.002(3) 0.004(3) 0.001(3)
I8 0.0448(3) 0.0260(2) 0.0409(3) 0.00122(18) 0.0035(2) -0.00057(19)
N8 0.025(3) 0.024(3) 0.029(3) -0.001(2) -0.003(2) 0.003(2)
I14 0.0629(4) 0.0388(3) 0.0764(4) -0.0142(3) 0.0142(3) -0.0175(3)
C66 0.040(4) 0.028(4) 0.033(4) -0.002(3) 0.000(3) -0.003(3)
C67 0.047(4) 0.034(4) 0.032(4) 0.000(3) 0.003(3) -0.001(3)
C68 0.037(4) 0.039(4) 0.037(4) -0.005(3) -0.008(3) -0.011(3)
C70 0.031(4) 0.035(4) 0.034(4) 0.003(3) -0.004(3) 0.002(3)
C71 0.025(3) 0.027(3) 0.028(3) -0.006(3) 0.003(3) -0.001(3)
C72 0.033(4) 0.030(4) 0.035(4) 0.000(3) -0.004(3) 0.003(3)
C73 0.039(4) 0.035(4) 0.045(4) -0.005(3) 0.000(3) -0.003(3)
C79 0.034(3) 0.029(3) 0.024(3) 0.001(3) 0.001(3) -0.003(3)
I11 0.0455(3) 0.0356(3) 0.0498(3) -0.0049(2) 0.0101(2) -0.0067(2)
C18 0.037(4) 0.036(4) 0.059(5) -0.006(4) 0.010(4) 0.000(3)
C20 0.029(4) 0.034(4) 0.053(5) 0.000(3) 0.008(3) 0.003(3)
C21 0.022(3) 0.036(4) 0.033(3) -0.004(3) -0.003(3) 0.000(3)
C29 0.054(5) 0.042(5) 0.045(4) 0.008(4) -0.003(4) -0.016(4)
C30 0.031(4) 0.041(4) 0.038(4) 0.006(3) -0.005(3) -0.006(3)
C31 0.033(4) 0.061(5) 0.040(4) 0.013(4) 0.000(3) -0.016(4)
C32 0.026(3) 0.054(5) 0.033(4) 0.002(3) -0.003(3) 0.004(3)

loop_
_atom_type_symbol
_atom_type_description
_atom_type_scat_dispersion_real
_atom_type_scat_dispersion_imag
_atom_type_scat_source
C C 0.0033 0.0016 'International Tables Vol C Tables 4.2.6.8 and 6.1.1.4'
H H 0.0000 0.0000 'International Tables Vol C Tables 4.2.6.8 and 6.1.1.4'
I I -0.4742 1.8119 'International Tables Vol C Tables 4.2.6.8 and 6.1.1.4'
N N 0.0061 0.0033 'International Tables Vol C Tables 4.2.6.8 and 6.1.1.4'

loop_
_geom_angle_atom_site_label_1
_geom_angle_atom_site_label_2
_geom_angle_atom_site_label_3
_geom_angle
C21 N1 C30 117.5(6)
C70 N6 C68 117.0(6)
C79 N5 C71 116.4(5)
N8 C38 C42 121.8(6)
N8 C38 C39 117.8(5)
C42 C38 C39 120.5(6)
C40 C39 C38 177.6(7)
C39 C40 I6 175.3(6)
N7 C42 C38 122.2(6)
N7 C42 H42 118.9
C38 C42 H42 118.9
N8 C43 C63 121.3(6)
N8 C43 C64 119.9(6)
C63 C43 C64 118.8(6)
N7 C63 C43 122.6(6)
N7 C63 H63 118.7
C43 C63 H63 118.7
C65 C64 C43 171.8(8)
C64 C65 I1 179.2(7)
C6 N3 C4 115.9(6)
C63 N7 C42 116.4(6)
C2 C1 I7 178.7(7)
C1 C2 C3 175.8(7)
C32 N2 C31 117.1(6)
C29 C76 I12A 168.3(11)
C29 C76 I12 175.9(9)
N4 C3 C4 121.8(6)
N4 C3 C2 118.8(6)
C4 C3 C2 119.4(6)
N3 C4 C3 122.2(6)
N3 C4 H4 118.9
C3 C4 H4 118.9
C3 N4 C7 116.1(5)
N3 C6 C7 122.2(6)
N3 C6 H6 118.9
C7 C6 H6 118.9
N4 C7 C6 121.6(5)
N4 C7 C56 117.3(6)
C6 C7 C56 121.1(6)
C56 C55 I3 172.5(6)
C55 C56 C7 176.3(8)
C43 N8 C38 115.8(5)
C67 C66 C79 171.7(8)
C66 C67 I8 175.0(7)
N6 C68 C79 122.2(6)
N6 C68 H68 118.9
C79 C68 H68 118.9
N6 C70 C71 121.4(6)
N6 C70 H70 119.3
C71 C70 H70 119.3
N5 C71 C70 121.5(6)
N5 C71 C72 118.9(6)
C70 C71 C72 119.6(6)
C73 C72 C71 174.7(8)
C72 C73 I14 179.2(7)
N5 C79 C68 121.4(6)
N5 C79 C66 119.7(6)
C68 C79 C66 118.9(6)
C20 C18 I11 178.9(7)
C18 C20 C21 179.1(9)
N1 C21 C32 121.0(6)
N1 C21 C20 118.6(6)
C32 C21 C20 120.3(6)
C76 C29 C30 175.2(9)
N1 C30 C31 120.4(7)
N1 C30 C29 119.1(6)
C31 C30 C29 120.5(7)
N2 C31 C30 122.1(7)
N2 C31 H31 119.0
C30 C31 H31 119.0
N2 C32 C21 122.0(7)
N2 C32 H32 119.0
C21 C32 H32 119.0

loop_
_geom_bond_atom_site_label_1
_geom_bond_atom_site_label_2
_geom_bond_distance
I1 C65 2.027(7)
N1 C21 1.333(9)
N1 C30 1.347(9)
I6 C40 2.012(6)
N6 C70 1.323(9)
N6 C68 1.327(9)
N5 C79 1.336(8)
N5 C71 1.342(8)
C38 N8 1.351(8)
C38 C42 1.384(9)
C38 C39 1.435(9)
C39 C40 1.183(9)
C42 N7 1.327(9)
C42 H42 0.9500
C43 N8 1.342(8)
C43 C63 1.393(9)
C43 C64 1.435(9)
C63 N7 1.320(9)
C63 H63 0.9500
C64 C65 1.178(9)
I3 C55 2.011(7)
N3 C6 1.332(8)
N3 C4 1.342(9)
I7 C1 2.012(7)
C1 C2 1.178(9)
C2 C3 1.445(9)
N2 C32 1.324(10)
N2 C31 1.330(11)
C76 C29 1.192(12)
C76 I12A 1.889(9)
C76 I12 2.059(9)
C3 N4 1.334(8)
C3 C4 1.386(9)
C4 H4 0.9500
N4 C7 1.350(8)
C6 C7 1.389(9)
C6 H6 0.9500
C7 C56 1.431(9)
C55 C56 1.194(9)
I8 C67 2.019(7)
I14 C73 2.000(7)
C66 C67 1.173(10)
C66 C79 1.445(9)
C68 C79 1.394(9)
C68 H68 0.9500
C70 C71 1.408(9)
C70 H70 0.9500
C71 C72 1.427(9)
C72 C73 1.178(10)
I11 C18 2.014(8)
C18 C20 1.187(10)
C20 C21 1.429(10)
C21 C32 1.398(9)
C29 C30 1.428(11)
C30 C31 1.400(10)
C31 H31 0.9500
C32 H32 0.9500

loop_
_geom_torsion_atom_site_label_1
_geom_torsion_atom_site_label_2
_geom_torsion_atom_site_label_3
_geom_torsion_atom_site_label_4
_geom_torsion
N8 C38 C42 N7 -0.7(10)
C39 C38 C42 N7 179.4(6)
N8 C43 C63 N7 0.5(10)
C64 C43 C63 N7 -180.0(6)
C43 C63 N7 C42 -1.6(10)
C38 C42 N7 C63 1.7(10)
C6 N3 C4 C3 -2.7(10)
N4 C3 C4 N3 4.1(11)
C2 C3 C4 N3 -176.3(6)
C4 C3 N4 C7 -2.0(9)
C2 C3 N4 C7 178.3(6)
C4 N3 C6 C7 -0.4(10)
C3 N4 C7 C6 -1.1(9)
C3 N4 C7 C56 176.9(6)
N3 C6 C7 N4 2.3(10)
N3 C6 C7 C56 -175.5(6)
C63 C43 N8 C38 0.5(9)
C64 C43 N8 C38 -179.0(6)
C42 C38 N8 C43 -0.4(9)
C39 C38 N8 C43 179.5(6)
C70 N6 C68 C79 0.4(11)
C68 N6 C70 C71 -1.1(10)
C79 N5 C71 C70 -0.6(9)
C79 N5 C71 C72 179.5(6)
N6 C70 C71 N5 1.3(10)
N6 C70 C71 C72 -178.8(6)
C71 N5 C79 C68 -0.1(9)
C71 N5 C79 C66 -179.3(6)
N6 C68 C79 N5 0.2(11)
N6 C68 C79 C66 179.5(7)
C30 N1 C21 C32 -0.9(9)
C30 N1 C21 C20 179.0(6)
C21 N1 C30 C31 1.5(10)
C21 N1 C30 C29 -176.1(6)
C32 N2 C31 C30 -0.5(11)
N1 C30 C31 N2 -0.9(11)
C29 C30 C31 N2 176.7(7)
C31 N2 C32 C21 1.1(10)
N1 C21 C32 N2 -0.5(10)
C20 C21 C32 N2 179.7(7)
